data_4320070
loop_
_publ_author_name
'Booyong S. Lim'
'Dmitry V. Fomitchev'
'R. H. Holm'

_publ_contact_author
;
       R.H. Holm
       Department of Chemistry and Chemical Biology
       Harvard University
       Cambridge, MA 02138
       USA
;
_publ_contact_author_email holm@chemistry.harvard.edu
_publ_contact_author_fax '+1 (617) 496-9289'
_publ_contact_author_phone '+1 (617) 495-0853'
_publ_section_title
;
 Nickel Dithiolenes Revisited: Structures and Electron Distribution from
 Density Functional Theory for the Three-Member Electron-Transfer Series
 [Ni(S2C2Me2)2]0,1-,2-
;
_journal_name_full 'Inorganic Chemistry'
_journal_page_first 4257
_journal_page_last 4262
_journal_paper_doi 10.1021/ic010138y
_journal_volume 40
_journal_year 2001
_chemical_formula_sum 'C16 H32 N Ni S4'
_chemical_formula_weight 425.38
_chemical_name_systematic
; 
 ? 
;
_space_group_IT_number 15
_symmetry_cell_setting monoclinic
_symmetry_space_group_name_Hall '-C 2yc'
_symmetry_space_group_name_H-M 'C 1 2/c 1'
_atom_sites_solution_hydrogens geom
_atom_sites_solution_primary direct
_atom_sites_solution_secondary difmap
_audit_creation_method SHELXL-97
_cell_angle_alpha 90.00
_cell_angle_beta 101.085(2)
_cell_angle_gamma 90.00
_cell_formula_units_Z 4
_cell_length_a 13.1072(12)
_cell_length_b 12.3214(11)
_cell_length_c 13.1751(12)
_cell_measurement_temperature 213(2)
_cell_volume 2088.1(3)
_computing_cell_refinement SMART
_computing_data_collection SMART
_computing_data_reduction SAINT
_computing_molecular_graphics SHELXTL
_computing_publication_material 'SHELXL-97 (Sheldrick, 1997)'
_computing_structure_refinement 'SHELXL-97 (Sheldrick, 1997)'
_computing_structure_solution 'SHELXS-97 (Sheldrick, 1990)'
_diffrn_ambient_temperature 293(2)
_diffrn_measured_fraction_theta_full 1.000
_diffrn_measured_fraction_theta_max 1.000
_diffrn_measurement_device_type 'Bruker SMART CCD area detector system'
_diffrn_measurement_method 'rotation around \o axis, 0.3 deg/frame'
_diffrn_radiation_monochromator graphite
_diffrn_radiation_source 'fine-focus sealed tube'
_diffrn_radiation_type MoK\a
_diffrn_radiation_wavelength 0.71073
_diffrn_reflns_av_R_equivalents 0.0518
_diffrn_reflns_av_sigmaI/netI 0.0384
_diffrn_reflns_limit_h_max 12
_diffrn_reflns_limit_h_min -14
_diffrn_reflns_limit_k_max 11
_diffrn_reflns_limit_k_min -13
_diffrn_reflns_limit_l_max 14
_diffrn_reflns_limit_l_min -12
_diffrn_reflns_number 4262
_diffrn_reflns_theta_full 22.50
_diffrn_reflns_theta_max 22.50
_diffrn_reflns_theta_min 2.29
_exptl_absorpt_coefficient_mu 1.326
_exptl_absorpt_process_details 'performed by SADABS'
_exptl_crystal_density_diffrn 1.353
_exptl_crystal_density_method 'not measured'
_exptl_crystal_F_000 908
_exptl_crystal_size_max 0.4
_exptl_crystal_size_mid 0.35
_exptl_crystal_size_min 0.03
_refine_diff_density_max 0.329
_refine_diff_density_min -0.276
_refine_diff_density_rms 0.065
_refine_ls_extinction_method none
_refine_ls_goodness_of_fit_ref 1.103
_refine_ls_hydrogen_treatment mixed
_refine_ls_matrix_type full
_refine_ls_number_parameters 121
_refine_ls_number_reflns 1363
_refine_ls_number_restraints 0
_refine_ls_restrained_S_all 1.103
_refine_ls_R_factor_all 0.0456
_refine_ls_R_factor_gt 0.0374
_refine_ls_shift/su_max 0.000
_refine_ls_shift/su_mean 0.000
_refine_ls_structure_factor_coef Fsqd
_refine_ls_weighting_details 'calc w=1/[\s^2^(Fo^2^)+(0.0492P)^2^+3.1521P] where P=(Fo^2^+2Fc^2^)/3'
_refine_ls_weighting_scheme calc
_refine_ls_wR_factor_gt 0.0921
_refine_ls_wR_factor_ref 0.0983
_reflns_number_gt 1170
_reflns_number_total 1363
_reflns_threshold_expression >2sigma(I)
_cod_data_source_file ic010138y_2.cif
_cod_data_source_block bsl84m:(Et4N)[Ni(S2C2Me2)2]
_cod_database_code 4320070

loop_
_symmetry_equiv_pos_as_xyz
'x, y, z'
'-x, y, -z+1/2'
'x+1/2, y+1/2, z'
'-x+1/2, y+1/2, -z+1/2'
'-x, -y, -z'
'x, -y, z-1/2'
'-x+1/2, -y+1/2, -z'
'x+1/2, -y+1/2, z-1/2'

loop_
_atom_site_label
_atom_site_type_symbol
_atom_site_fract_x
_atom_site_fract_y
_atom_site_fract_z
_atom_site_U_iso_or_equiv
_atom_site_adp_type
_atom_site_occupancy
_atom_site_symmetry_multiplicity
_atom_site_calc_flag
_atom_site_refinement_flags
_atom_site_disorder_assembly
_atom_site_disorder_group
Ni1 Ni 0.2500 0.2500 0.5000 0.0377(3) Uani 1 2 d S . .
S1 S 0.24292(8) 0.40363(8) 0.42317(8) 0.0497(3) Uani 1 1 d . . .
S2 S 0.33280(8) 0.18476(8) 0.38840(8) 0.0489(3) Uani 1 1 d . . .
C2 C 0.3547(3) 0.0494(3) 0.4228(3) 0.0470(10) Uani 1 1 d . . .
C1 C 0.1773(3) 0.4893(3) 0.4934(3) 0.0477(10) Uani 1 1 d . . .
C3 C 0.1597(4) 0.6043(3) 0.4532(4) 0.0671(13) Uani 1 1 d . . .
H3A H 0.1230 0.6446 0.4972 0.101 Uiso 1 1 calc R . .
H3B H 0.1193 0.6029 0.3842 0.101 Uiso 1 1 calc R . .
H3C H 0.2255 0.6383 0.4527 0.101 Uiso 1 1 calc R . .
C4 C 0.4102(4) -0.0174(4) 0.3543(4) 0.0647(13) Uani 1 1 d . . .
H4A H 0.4182 -0.0904 0.3799 0.097 Uiso 1 1 calc R . .
H4B H 0.4774 0.0134 0.3542 0.097 Uiso 1 1 calc R . .
H4C H 0.3703 -0.0177 0.2851 0.097 Uiso 1 1 calc R . .
N1 N 0.0000 0.0252(3) 0.2500 0.0347(10) Uani 1 2 d S . .
C9A C 0.0338(7) -0.0450(6) 0.3449(6) 0.053(2) Uani 0.520(7) 1 d P A 2
H9AA H 0.0622 0.0017 0.4027 0.063 Uiso 0.520(7) 1 calc PR A 2
H9AB H -0.0272 -0.0803 0.3612 0.063 Uiso 0.520(7) 1 calc PR A 2
C7A C 0.0907(6) 0.0949(6) 0.2344(8) 0.061(3) Uani 0.520(7) 1 d P A 2
H7AA H 0.1158 0.1351 0.2976 0.073 Uiso 0.520(7) 1 calc PR A 2
H7AB H 0.1465 0.0478 0.2226 0.073 Uiso 0.520(7) 1 calc PR A 2
C5 C 0.0190(8) 0.0932(7) 0.3462(7) 0.060(3) Uani 0.480(7) 1 d P . 1
H5A H 0.0293 0.0461 0.4063 0.071 Uiso 0.480(7) 1 d PR A 1
H5B H 0.0827 0.1337 0.3480 0.071 Uiso 0.480(7) 1 d PR A 1
C9 C 0.0951(6) -0.0457(7) 0.2515(7) 0.053(3) Uani 0.480(7) 1 d P A 1
H9A H 0.0883 -0.0815 0.1850 0.064 Uiso 0.480(7) 1 calc PR A 1
H9B H 0.1559 0.0007 0.2599 0.064 Uiso 0.480(7) 1 calc PR A 1
C10 C 0.1131(4) -0.1308(4) 0.3349(4) 0.0723(14) Uani 1 1 d . . .
H10A H 0.1742 -0.1719 0.3298 0.108 Uiso 0.480(7) 1 d PR A 1
H10B H 0.1229 -0.0957 0.4011 0.108 Uiso 0.480(7) 1 d PR A 1
H10C H 0.0543 -0.1786 0.3276 0.108 Uiso 0.480(7) 1 d PR A 1
H10D H 0.1292 -0.1716 0.3981 0.108 Uiso 0.520(7) 1 d PR A 2
H10E H 0.0866 -0.1788 0.2787 0.108 Uiso 0.520(7) 1 d PR A 2
H10F H 0.1750 -0.0960 0.3222 0.108 Uiso 0.520(7) 1 d PR A 2
C8 C 0.0666(5) 0.1742(5) 0.1461(6) 0.110(2) Uani 1 1 d . . .
H8D H 0.1278 0.2152 0.1414 0.166 Uiso 0.520(7) 1 d PR A 2
H8E H 0.0438 0.1350 0.0828 0.166 Uiso 0.520(7) 1 d PR A 2
H8F H 0.0125 0.2227 0.1575 0.166 Uiso 0.520(7) 1 d PR A 2
H8A H 0.0487 0.2154 0.0833 0.166 Uiso 0.480(7) 1 d PR A 1
H8B H 0.0762 0.2225 0.2043 0.166 Uiso 0.480(7) 1 d PR A 1
H8C H 0.1297 0.1348 0.1460 0.166 Uiso 0.480(7) 1 d PR A 1

loop_
_atom_site_aniso_label
_atom_site_aniso_U_11
_atom_site_aniso_U_22
_atom_site_aniso_U_33
_atom_site_aniso_U_23
_atom_site_aniso_U_13
_atom_site_aniso_U_12
Ni1 0.0408(4) 0.0291(4) 0.0403(4) 0.0032(3) 0.0007(3) -0.0036(3)
S1 0.0622(7) 0.0346(6) 0.0513(6) 0.0089(4) 0.0083(5) -0.0006(4)
S2 0.0543(6) 0.0423(6) 0.0499(6) 0.0033(5) 0.0098(5) -0.0004(5)
C2 0.046(2) 0.037(2) 0.054(3) -0.0067(19) -0.0022(19) 0.0002(17)
C1 0.047(2) 0.034(2) 0.056(3) -0.0022(19) -0.0068(19) 0.0005(17)
C3 0.074(3) 0.039(2) 0.080(3) 0.005(2) -0.006(3) 0.007(2)
C4 0.063(3) 0.056(3) 0.071(3) -0.016(2) 0.004(2) 0.009(2)
N1 0.033(2) 0.029(2) 0.041(2) 0.000 0.0056(18) 0.000
C9A 0.064(5) 0.049(5) 0.038(4) 0.000(4) -0.005(4) 0.007(4)
C7A 0.050(5) 0.041(5) 0.097(7) -0.015(5) 0.028(5) -0.013(4)
C5 0.077(7) 0.043(5) 0.057(6) -0.012(4) 0.008(5) -0.001(5)
C9 0.035(5) 0.054(5) 0.068(6) -0.003(5) 0.004(4) 0.011(4)
C10 0.075(3) 0.055(3) 0.077(3) 0.008(3) -0.009(3) 0.013(2)
C8 0.131(5) 0.069(4) 0.138(5) 0.046(4) 0.042(4) -0.022(4)

loop_
_atom_type_symbol
_atom_type_description
_atom_type_scat_dispersion_real
_atom_type_scat_dispersion_imag
_atom_type_scat_source
C C 0.0033 0.0016 'International Tables Vol C Tables 4.2.6.8 and 6.1.1.4'
H H 0.0000 0.0000 'International Tables Vol C Tables 4.2.6.8 and 6.1.1.4'
N N 0.0061 0.0033 'International Tables Vol C Tables 4.2.6.8 and 6.1.1.4'
S S 0.1246 0.1234 'International Tables Vol C Tables 4.2.6.8 and 6.1.1.4'
Ni Ni 0.3393 1.1124 'International Tables Vol C Tables 4.2.6.8 and 6.1.1.4'

loop_
_geom_angle_atom_site_label_1
_geom_angle_atom_site_label_2
_geom_angle_atom_site_label_3
_geom_angle
_geom_angle_site_symmetry_1
_geom_angle_site_symmetry_3
_geom_angle_publ_flag
S1 Ni1 S1 180.0 . 7_556 yes
S1 Ni1 S2 89.36(4) . . yes
S1 Ni1 S2 90.64(4) 7_556 . yes
S1 Ni1 S2 90.64(4) . 7_556 yes
S1 Ni1 S2 89.36(4) 7_556 7_556 yes
S2 Ni1 S2 180.0 . 7_556 yes
C1 S1 Ni1 105.47(15) . . yes
C2 S2 Ni1 105.12(15) . . yes
C1 C2 C4 124.1(4) 7_556 . yes
C1 C2 S2 119.6(3) 7_556 . yes
C4 C2 S2 116.2(3) . . yes
C2 C1 C3 124.7(4) 7_556 . yes
C2 C1 S1 119.1(3) 7_556 . yes
C3 C1 S1 116.1(3) . . yes
C5 N1 C5 112.1(8) . 2 yes
C5 N1 C7A 77.9(5) . . yes
C5 N1 C7A 64.8(5) 2 . yes
C5 N1 C7A 64.8(5) . 2 yes
C5 N1 C7A 77.9(5) 2 2 yes
C7A N1 C7A 110.8(7) . 2 yes
C5 N1 C9A 172.4(5) . 2 yes
C5 N1 C9A 69.3(4) 2 2 yes
C7A N1 C9A 108.9(5) . 2 yes
C7A N1 C9A 108.9(5) 2 2 yes
C5 N1 C9A 69.3(4) . . yes
C5 N1 C9A 172.4(5) 2 . yes
C7A N1 C9A 108.9(5) . . yes
C7A N1 C9A 108.9(5) 2 . yes
C9A N1 C9A 110.4(7) 2 . yes
C5 N1 C9 109.6(5) . 2 yes
C5 N1 C9 107.9(5) 2 2 yes
C7A N1 C9 171.6(5) . 2 yes
C7A N1 C9 70.4(4) 2 2 yes
C9A N1 C9 63.4(5) 2 2 yes
C9A N1 C9 78.0(5) . 2 yes
C5 N1 C9 107.9(5) . . yes
C5 N1 C9 109.6(5) 2 . yes
C7A N1 C9 70.4(4) . . yes
C7A N1 C9 171.6(5) 2 . yes
C9A N1 C9 78.0(5) 2 . yes
C9A N1 C9 63.4(5) . . yes
C9 N1 C9 109.8(7) 2 . yes
C10 C9A N1 115.2(6) . . yes
C8 C7A N1 114.8(6) . . yes
N1 C5 C8 114.8(7) . 2 yes
C10 C9 N1 115.1(6) . . yes
C9 C10 C9A 63.9(5) . . yes
C7A C8 C5 64.5(5) . 2 yes

loop_
_geom_bond_atom_site_label_1
_geom_bond_atom_site_label_2
_geom_bond_distance
_geom_bond_site_symmetry_2
_geom_bond_publ_flag
Ni1 S1 2.1402(10) . yes
Ni1 S1 2.1402(10) 7_556 yes
Ni1 S2 2.1447(10) . yes
Ni1 S2 2.1447(10) 7_556 yes
S1 C1 1.737(4) . yes
S2 C2 1.737(4) . yes
C2 C1 1.342(6) 7_556 yes
C2 C4 1.508(6) . yes
C1 C2 1.342(6) 7_556 yes
C1 C3 1.515(5) . yes
N1 C5 1.499(9) . yes
N1 C5 1.499(9) 2 yes
N1 C7A 1.513(8) . yes
N1 C7A 1.513(8) 2 yes
N1 C9A 1.514(8) 2 yes
N1 C9A 1.514(8) . yes
N1 C9 1.519(8) 2 yes
N1 C9 1.519(8) . yes
C9A C10 1.507(9) . yes
C7A C8 1.505(11) . yes
C5 C8 1.519(10) 2 yes
C9 C10 1.504(10) . yes
C8 C5 1.519(10) 2 yes
